data_7007294
loop_
_publ_author_name
'Jaganyi, Deogaratius'
'Tiba, Felicia'
'Munro, Orde Q.'
'Petrovi\'c, Biljana'
'Bugarci\'c, Zivadin D'

_publ_section_title
;
 Kinetic and mechanistic study on the reactions of [Pt(bpma)(H2O)]2+
 and [Pd(bpma)(H2O)]2+ with some nucleophiles. Crystal structure of
 [Pd(bpma)(py)](ClO4)2.
;
_journal_issue 24
_journal_name_full 'Dalton transactions (Cambridge, England : 2003)'
_journal_page_first 2943
_journal_page_last 2949
_journal_paper_doi 10.1039/b602950g
_journal_year 2006
_chemical_formula_moiety 'C17 H18 N4 Pd, 2(Cl O4)'
_chemical_formula_sum 'C17 H18 Cl2 N4 O8 Pd'
_chemical_formula_weight 583.65
_chemical_name_common '[Pd(pap)py](ClO4)2'
_chemical_name_systematic
;
?
;
_space_group_IT_number 2
_symmetry_cell_setting triclinic
_symmetry_space_group_name_Hall '-P 1'
_symmetry_space_group_name_H-M 'P -1'
_atom_sites_solution_hydrogens geom
_atom_sites_solution_primary direct
_atom_sites_solution_secondary difmap
_audit_creation_method SHELXL-97
_cell_angle_alpha 89.20(2)
_cell_angle_beta 81.03(2)
_cell_angle_gamma 60.61(2)
_cell_formula_units_Z 2
_cell_length_a 8.522(2)
_cell_length_b 8.627(2)
_cell_length_c 16.730(4)
_cell_measurement_reflns_used 2149
_cell_measurement_temperature 293(2)
_cell_measurement_theta_max 32
_cell_measurement_theta_min 4
_cell_volume 1055.8(5)
_computing_cell_refinement 'CrysAlis RED 170'
_computing_data_collection 'CrysAlis CCD 170'
_computing_data_reduction 'CrysAlis RED 170'
_computing_molecular_graphics 'WinGX (Farrugia, 1999)'
_computing_publication_material 'ORTEP-3 (Farrugia, 1997)'
_computing_structure_refinement 'SHELXL-97 (Sheldrick, 1997)'
_computing_structure_solution 'SHELXS-97 (Sheldrick, 1997)'
_diffrn_ambient_temperature 293(2)
_diffrn_measured_fraction_theta_full 0.991
_diffrn_measured_fraction_theta_max 0.887
_diffrn_measurement_device_type 'Oxford Diffraction Xcalibur 2 CCD'
_diffrn_measurement_method 'omega-2theta scans'
_diffrn_radiation_monochromator graphite
_diffrn_radiation_source 'fine-focus sealed tube'
_diffrn_radiation_type MoK\a
_diffrn_radiation_wavelength 0.71073
_diffrn_reflns_av_R_equivalents 0.0318
_diffrn_reflns_av_sigmaI/netI 0.0400
_diffrn_reflns_limit_h_max 7
_diffrn_reflns_limit_h_min -12
_diffrn_reflns_limit_k_max 11
_diffrn_reflns_limit_k_min -12
_diffrn_reflns_limit_l_max 24
_diffrn_reflns_limit_l_min -24
_diffrn_reflns_number 10217
_diffrn_reflns_theta_full 25.00
_diffrn_reflns_theta_max 31.61
_diffrn_reflns_theta_min 4.73
_exptl_absorpt_coefficient_mu 1.186
_exptl_absorpt_correction_T_max 0.659
_exptl_absorpt_correction_T_min 0.564
_exptl_absorpt_correction_type multi-scan
_exptl_absorpt_process_details
;
[c.f. r.h. blessing, acta cryst. (1995), a51, 33-38]
;
_exptl_crystal_colour yellow
_exptl_crystal_density_diffrn 1.836
_exptl_crystal_density_method 'not measured'
_exptl_crystal_description 'rectangular block'
_exptl_crystal_F_000 584
_exptl_crystal_size_max 0.45
_exptl_crystal_size_mid 0.40
_exptl_crystal_size_min 0.35
_refine_diff_density_max 1.112
_refine_diff_density_min -1.141
_refine_diff_density_rms 0.116
_refine_ls_extinction_method none
_refine_ls_goodness_of_fit_ref 1.082
_refine_ls_hydrogen_treatment mixed
_refine_ls_matrix_type full
_refine_ls_number_parameters 330
_refine_ls_number_reflns 6296
_refine_ls_number_restraints 93
_refine_ls_restrained_S_all 1.078
_refine_ls_R_factor_all 0.0701
_refine_ls_R_factor_gt 0.0541
_refine_ls_shift/su_max 0.003
_refine_ls_shift/su_mean 0.000
_refine_ls_structure_factor_coef Fsqd
_refine_ls_weighting_details 'calc w=1/[\s^2^(Fo^2^)+(0.0723P)^2^+1.3562P] where P=(Fo^2^+2Fc^2^)/3'
_refine_ls_weighting_scheme calc
_refine_ls_wR_factor_gt 0.1365
_refine_ls_wR_factor_ref 0.1475
_reflns_number_gt 5089
_reflns_number_total 6296
_reflns_threshold_expression >2sigma(I)
_cod_data_source_file b602950g.txt
_cod_data_source_block pd_pap
_cod_original_cell_volume 1055.7(5)
_cod_database_code 7007294

loop_
_symmetry_equiv_pos_as_xyz
'x, y, z'
'-x, -y, -z'

loop_
_atom_site_label
_atom_site_type_symbol
_atom_site_fract_x
_atom_site_fract_y
_atom_site_fract_z
_atom_site_U_iso_or_equiv
_atom_site_adp_type
_atom_site_occupancy
_atom_site_symmetry_multiplicity
_atom_site_calc_flag
_atom_site_refinement_flags
_atom_site_disorder_assembly
_atom_site_disorder_group
C1 C 0.9559(6) 0.4348(6) 0.7007(3) 0.0499(9) Uani 1 1 d . . .
H1 H 0.9621 0.3587 0.7416 0.060 Uiso 1 1 calc R . .
C2 C 1.1158(7) 0.4168(7) 0.6571(3) 0.0619(13) Uani 1 1 d . . .
H2 H 1.2283 0.3302 0.6687 0.074 Uiso 1 1 calc R . .
C3 C 1.1074(8) 0.5278(9) 0.5965(3) 0.0664(15) Uani 1 1 d . . .
H3 H 1.2143 0.5173 0.5668 0.080 Uiso 1 1 calc R . .
C4 C 0.9386(7) 0.6560(8) 0.5798(3) 0.0592(12) Uani 1 1 d . . .
H4 H 0.9306 0.7325 0.5389 0.071 Uiso 1 1 calc R . .
C5 C 0.7816(6) 0.6675(6) 0.6253(3) 0.0464(9) Uani 1 1 d . . .
C6 C 0.5927(7) 0.8043(7) 0.6137(3) 0.0565(11) Uani 1 1 d . . .
H6A H 0.5548 0.9150 0.6445 0.068 Uiso 1 1 calc R . .
H6B H 0.5921 0.8278 0.5568 0.068 Uiso 1 1 calc R . .
C7 C 0.2699(6) 0.8779(6) 0.6639(3) 0.0541(11) Uani 1 1 d . . .
H7A H 0.2129 0.9091 0.6159 0.065 Uiso 1 1 calc R . .
H7B H 0.2623 0.9841 0.6873 0.065 Uiso 1 1 calc R . .
C8 C 0.1716(5) 0.8109(5) 0.7241(2) 0.0431(8) Uani 1 1 d . . .
C9 C -0.0178(6) 0.8836(6) 0.7380(3) 0.0558(11) Uani 1 1 d . . .
H9 H -0.0891 0.9732 0.7069 0.067 Uiso 1 1 calc R . .
C10 C -0.0981(6) 0.8223(7) 0.7979(3) 0.0601(13) Uani 1 1 d . . .
H10 H -0.2245 0.8714 0.8083 0.072 Uiso 1 1 calc R . .
C11 C 0.0088(7) 0.6884(8) 0.8422(4) 0.0643(13) Uani 1 1 d . . .
H11 H -0.0438 0.6451 0.8829 0.077 Uiso 1 1 calc R . .
C12 C 0.1948(6) 0.6187(7) 0.8258(3) 0.0492(9) Uani 1 1 d . . .
H12 H 0.2675 0.5255 0.8550 0.059 Uiso 1 1 calc R . .
C13 C 0.6671(6) 0.5451(6) 0.8941(2) 0.0442(8) Uani 1 1 d . . .
H13 H 0.6497 0.6594 0.8873 0.053 Uiso 1 1 calc R . .
C14 C 0.7363(6) 0.4591(7) 0.9611(3) 0.0526(10) Uani 1 1 d . . .
H14 H 0.7705 0.5120 0.9979 0.063 Uiso 1 1 calc R . .
C15 C 0.7536(7) 0.2925(7) 0.9724(3) 0.0592(12) Uani 1 1 d . . .
H15 H 0.8003 0.2313 1.0169 0.071 Uiso 1 1 calc R . .
C16 C 0.7010(8) 0.2188(6) 0.9173(3) 0.0595(12) Uani 1 1 d . . .
H16 H 0.7073 0.1090 0.9250 0.071 Uiso 1 1 calc R . .
C17 C 0.6392(6) 0.3082(6) 0.8506(3) 0.0482(9) Uani 1 1 d . . .
H17 H 0.6066 0.2563 0.8127 0.058 Uiso 1 1 calc R . .
N1 N 0.7923(5) 0.5584(5) 0.6860(2) 0.0427(7) Uani 1 1 d . . .
N2 N 0.4640(5) 0.7380(5) 0.6413(2) 0.0428(7) Uani 1 1 d . . .
N3 N 0.2747(4) 0.6802(5) 0.7694(2) 0.0399(7) Uani 1 1 d . . .
N4 N 0.6243(4) 0.4681(4) 0.83865(18) 0.0345(6) Uani 1 1 d . . .
Pd1 Pd 0.54335(4) 0.60015(4) 0.737957(17) 0.03905(11) Uani 1 1 d . . .
Cl1 Cl 0.28713(16) 1.10315(14) 0.87302(8) 0.0529(3) Uani 1 1 d D . .
O1 O 0.4641(16) 0.9846(17) 0.8548(17) 0.207(15) Uani 0.502(19) 1 d PDU A 1
O2 O 0.257(3) 1.208(3) 0.9378(13) 0.221(16) Uani 0.502(19) 1 d PDU A 1
O3 O 0.227(3) 1.197(3) 0.8117(13) 0.254(16) Uani 0.502(19) 1 d PDU A 1
O4 O 0.1992(19) 1.0093(17) 0.8912(11) 0.112(6) Uani 0.502(19) 1 d PDU A 1
Cl2 Cl 0.68023(15) 0.21952(14) 0.58002(6) 0.0465(2) Uani 1 1 d . . .
O5 O 0.6828(13) 0.0908(10) 0.5307(3) 0.144(3) Uani 1 1 d U . .
O6 O 0.5951(8) 0.2243(10) 0.6587(3) 0.114(2) Uani 1 1 d U . .
O7 O 0.6071(13) 0.3799(8) 0.5449(4) 0.159(3) Uani 1 1 d U . .
O8 O 0.8592(9) 0.1767(13) 0.5844(5) 0.157(3) Uani 1 1 d U . .
O4' O 0.1432(15) 1.121(3) 0.8341(12) 0.145(10) Uani 0.498(19) 1 d PU A 2
O1' O 0.338(6) 0.990(4) 0.9183(18) 0.33(2) Uani 0.498(19) 1 d PU A 2
O3' O 0.430(2) 1.058(3) 0.8064(11) 0.145(9) Uani 0.498(19) 1 d PU A 2
O2' O 0.221(3) 1.270(2) 0.9102(16) 0.139(9) Uani 0.498(19) 1 d PU A 2
H100 H 0.482(8) 0.643(8) 0.600(3) 0.064(16) Uiso 1 1 d . . .

loop_
_atom_site_aniso_label
_atom_site_aniso_U_11
_atom_site_aniso_U_22
_atom_site_aniso_U_33
_atom_site_aniso_U_23
_atom_site_aniso_U_13
_atom_site_aniso_U_12
C1 0.039(2) 0.052(2) 0.055(2) 0.0019(19) -0.0030(17) -0.0214(18)
C2 0.044(2) 0.066(3) 0.070(3) -0.015(3) 0.005(2) -0.027(2)
C3 0.060(3) 0.085(4) 0.062(3) -0.022(3) 0.015(2) -0.049(3)
C4 0.075(3) 0.083(3) 0.043(2) -0.001(2) 0.001(2) -0.060(3)
C5 0.057(2) 0.053(2) 0.0409(19) 0.0034(16) -0.0078(17) -0.037(2)
C6 0.061(3) 0.061(3) 0.058(3) 0.019(2) -0.015(2) -0.037(2)
C7 0.051(2) 0.046(2) 0.051(2) 0.0172(18) -0.0125(19) -0.0130(19)
C8 0.0403(19) 0.0415(19) 0.0396(18) -0.0041(15) -0.0112(15) -0.0129(16)
C9 0.042(2) 0.049(2) 0.062(3) -0.008(2) -0.0192(19) -0.0076(18)
C10 0.039(2) 0.065(3) 0.070(3) -0.017(2) -0.005(2) -0.021(2)
C11 0.046(2) 0.085(4) 0.070(3) -0.002(3) -0.006(2) -0.040(3)
C12 0.041(2) 0.066(3) 0.046(2) 0.0099(19) -0.0117(16) -0.030(2)
C13 0.043(2) 0.056(2) 0.0434(19) 0.0046(17) -0.0066(16) -0.0321(18)
C14 0.053(2) 0.075(3) 0.040(2) 0.0057(19) -0.0151(17) -0.038(2)
C15 0.058(3) 0.062(3) 0.040(2) 0.0117(19) -0.0162(19) -0.014(2)
C16 0.073(3) 0.041(2) 0.054(3) 0.0101(19) -0.015(2) -0.020(2)
C17 0.055(2) 0.041(2) 0.045(2) -0.0002(16) -0.0127(18) -0.0200(18)
N1 0.0408(16) 0.0469(18) 0.0431(17) -0.0024(14) -0.0034(13) -0.0247(15)
N2 0.0418(17) 0.0432(17) 0.0405(16) 0.0088(13) -0.0074(13) -0.0188(14)
N3 0.0370(15) 0.0447(17) 0.0392(15) -0.0029(13) -0.0080(12) -0.0206(13)
N4 0.0286(13) 0.0405(15) 0.0352(14) 0.0042(11) -0.0068(11) -0.0174(12)
Pd1 0.03719(16) 0.04150(16) 0.03852(16) 0.00860(10) -0.00985(11) -0.01870(12)
Cl1 0.0528(6) 0.0426(5) 0.0666(7) 0.0091(4) -0.0138(5) -0.0251(5)
O1 0.078(9) 0.066(8) 0.40(4) 0.002(15) -0.062(16) 0.031(7)
O2 0.24(3) 0.20(3) 0.22(2) -0.12(2) -0.07(2) -0.09(2)
O3 0.26(3) 0.24(3) 0.22(2) 0.18(2) -0.09(2) -0.08(2)
O4 0.104(9) 0.085(8) 0.178(16) 0.004(8) -0.006(9) -0.075(8)
Cl2 0.0515(5) 0.0468(5) 0.0415(5) 0.0096(4) -0.0129(4) -0.0233(4)
O5 0.276(10) 0.149(6) 0.076(3) -0.003(4) -0.013(5) -0.161(7)
O6 0.113(4) 0.175(6) 0.050(2) 0.009(3) 0.002(2) -0.072(4)
O7 0.237(9) 0.072(4) 0.137(6) 0.047(4) -0.050(6) -0.050(5)
O8 0.077(4) 0.228(9) 0.170(7) 0.045(6) -0.040(4) -0.073(5)
O4' 0.058(6) 0.20(2) 0.150(15) -0.084(14) -0.021(7) -0.036(9)
O1' 0.45(5) 0.22(3) 0.22(3) 0.18(2) -0.11(3) -0.07(3)
O3' 0.083(9) 0.23(2) 0.134(13) -0.076(13) 0.047(9) -0.105(13)
O2' 0.123(11) 0.052(6) 0.24(2) -0.039(9) 0.010(13) -0.052(7)

loop_
_atom_type_symbol
_atom_type_description
_atom_type_scat_dispersion_real
_atom_type_scat_dispersion_imag
_atom_type_scat_source
C C 0.0033 0.0016 'International Tables Vol C Tables 4.2.6.8 and 6.1.1.4'
H H 0.0000 0.0000 'International Tables Vol C Tables 4.2.6.8 and 6.1.1.4'
Cl Cl 0.1484 0.1585 'International Tables Vol C Tables 4.2.6.8 and 6.1.1.4'
N N 0.0061 0.0033 'International Tables Vol C Tables 4.2.6.8 and 6.1.1.4'
Pd Pd -0.9988 1.0072 'International Tables Vol C Tables 4.2.6.8 and 6.1.1.4'
O O 0.0106 0.0060 'International Tables Vol C Tables 4.2.6.8 and 6.1.1.4'

loop_
_geom_angle_atom_site_label_1
_geom_angle_atom_site_label_2
_geom_angle_atom_site_label_3
_geom_angle
_geom_angle_site_symmetry_1
_geom_angle_site_symmetry_3
_geom_angle_publ_flag
N1 C1 C2 121.8(5) . . ?
N1 C1 H1 119.1 . . ?
C2 C1 H1 119.1 . . ?
C3 C2 C1 119.3(5) . . ?
C3 C2 H2 120.3 . . ?
C1 C2 H2 120.3 . . ?
C2 C3 C4 119.7(5) . . ?
C2 C3 H3 120.2 . . ?
C4 C3 H3 120.2 . . ?
C3 C4 C5 118.6(5) . . ?
C3 C4 H4 120.7 . . ?
C5 C4 H4 120.7 . . ?
N1 C5 C4 121.0(5) . . ?
N1 C5 C6 116.1(4) . . ?
C4 C5 C6 122.8(4) . . ?
N2 C6 C5 109.6(4) . . ?
N2 C6 H6A 109.8 . . ?
C5 C6 H6A 109.8 . . ?
N2 C6 H6B 109.8 . . ?
C5 C6 H6B 109.8 . . ?
H6A C6 H6B 108.2 . . ?
N2 C7 C8 109.7(3) . . ?
N2 C7 H7A 109.7 . . ?
C8 C7 H7A 109.7 . . ?
N2 C7 H7B 109.7 . . ?
C8 C7 H7B 109.7 . . ?
H7A C7 H7B 108.2 . . ?
N3 C8 C9 119.9(4) . . ?
N3 C8 C7 116.7(4) . . ?
C9 C8 C7 123.3(4) . . ?
C10 C9 C8 119.6(4) . . ?
C10 C9 H9 120.2 . . ?
C8 C9 H9 120.2 . . ?
C11 C10 C9 119.5(4) . . ?
C11 C10 H10 120.2 . . ?
C9 C10 H10 120.2 . . ?
C10 C11 C12 119.0(5) . . ?
C10 C11 H11 120.5 . . ?
C12 C11 H11 120.5 . . ?
N3 C12 C11 122.2(5) . . ?
N3 C12 H12 118.9 . . ?
C11 C12 H12 118.9 . . ?
N4 C13 C14 121.7(4) . . ?
N4 C13 H13 119.2 . . ?
C14 C13 H13 119.2 . . ?
C13 C14 C15 118.6(4) . . ?
C13 C14 H14 120.7 . . ?
C15 C14 H14 120.7 . . ?
C16 C15 C14 119.2(4) . . ?
C16 C15 H15 120.4 . . ?
C14 C15 H15 120.4 . . ?
C17 C16 C15 119.4(5) . . ?
C17 C16 H16 120.3 . . ?
C15 C16 H16 120.3 . . ?
N4 C17 C16 121.8(4) . . ?
N4 C17 H17 119.1 . . ?
C16 C17 H17 119.1 . . ?
C1 N1 C5 119.6(4) . . ?
C1 N1 Pd1 128.5(3) . . ?
C5 N1 Pd1 111.8(3) . . ?
C6 N2 C7 115.2(4) . . ?
C6 N2 Pd1 107.5(3) . . ?
C7 N2 Pd1 108.4(3) . . ?
C6 N2 H100 110(3) . . ?
C7 N2 H100 112(3) . . ?
Pd1 N2 H100 103(3) . . ?
C12 N3 C8 119.6(4) . . ?
C12 N3 Pd1 128.3(3) . . ?
C8 N3 Pd1 112.1(3) . . ?
C17 N4 C13 119.3(3) . . ?
C17 N4 Pd1 122.8(3) . . ?
C13 N4 Pd1 117.9(3) . . ?
N2 Pd1 N1 83.57(15) . . ?
N2 Pd1 N3 83.33(14) . . ?
N1 Pd1 N3 166.78(14) . . ?
N2 Pd1 N4 177.67(14) . . ?
N1 Pd1 N4 95.98(13) . . ?
N3 Pd1 N4 97.05(13) . . ?
O1' Cl1 O3 165(2) . . ?
O1' Cl1 O1 66.0(19) . . ?
O3 Cl1 O1 111.5(10) . . ?
O1' Cl1 O2 83(2) . . ?
O3 Cl1 O2 111.1(10) . . ?
O1 Cl1 O2 109.7(10) . . ?
O1' Cl1 O4 60(2) . . ?
O3 Cl1 O4 108.9(10) . . ?
O1 Cl1 O4 106.5(8) . . ?
O2 Cl1 O4 108.9(10) . . ?
O1' Cl1 O2' 112(2) . . ?
O3 Cl1 O2' 81.6(16) . . ?
O1 Cl1 O2' 123.4(13) . . ?
O4 Cl1 O2' 121.0(10) . . ?
O1' Cl1 O3' 108(2) . . ?
O3 Cl1 O3' 68.6(12) . . ?
O2 Cl1 O3' 124.1(12) . . ?
O4 Cl1 O3' 124.4(10) . . ?
O2' Cl1 O3' 113.7(11) . . ?
O1' Cl1 O4' 116(3) . . ?
O3 Cl1 O4' 52.4(12) . . ?
O1 Cl1 O4' 128.2(12) . . ?
O2 Cl1 O4' 122.1(12) . . ?
O4 Cl1 O4' 56.7(10) . . ?
O2' Cl1 O4' 104.0(12) . . ?
O3' Cl1 O4' 101.9(10) . . ?
O7 Cl2 O5 109.7(5) . . ?
O7 Cl2 O6 114.9(5) . . ?
O5 Cl2 O6 110.5(4) . . ?
O7 Cl2 O8 105.0(6) . . ?
O5 Cl2 O8 109.5(6) . . ?
O6 Cl2 O8 106.9(4) . . ?

loop_
_geom_bond_atom_site_label_1
_geom_bond_atom_site_label_2
_geom_bond_distance
_geom_bond_site_symmetry_2
_geom_bond_publ_flag
C1 N1 1.335(6) . ?
C1 C2 1.378(6) . ?
C1 H1 0.9300 . ?
C2 C3 1.370(9) . ?
C2 H2 0.9300 . ?
C3 C4 1.388(9) . ?
C3 H3 0.9300 . ?
C4 C5 1.390(6) . ?
C4 H4 0.9300 . ?
C5 N1 1.357(6) . ?
C5 C6 1.500(7) . ?
C6 N2 1.481(6) . ?
C6 H6A 0.9700 . ?
C6 H6B 0.9700 . ?
C7 N2 1.481(6) . ?
C7 C8 1.499(6) . ?
C7 H7A 0.9700 . ?
C7 H7B 0.9700 . ?
C8 N3 1.352(5) . ?
C8 C9 1.395(6) . ?
C9 C10 1.371(8) . ?
C9 H9 0.9300 . ?
C10 C11 1.366(8) . ?
C10 H10 0.9300 . ?
C11 C12 1.372(6) . ?
C11 H11 0.9300 . ?
C12 N3 1.333(6) . ?
C12 H12 0.9300 . ?
C13 N4 1.339(5) . ?
C13 C14 1.382(6) . ?
C13 H13 0.9300 . ?
C14 C15 1.384(8) . ?
C14 H14 0.9300 . ?
C15 C16 1.372(8) . ?
C15 H15 0.9300 . ?
C16 C17 1.370(6) . ?
C16 H16 0.9300 . ?
C17 N4 1.337(5) . ?
C17 H17 0.9300 . ?
N1 Pd1 2.017(3) . ?
N2 Pd1 1.996(3) . ?
N2 H100 1.02(6) . ?
N3 Pd1 2.019(3) . ?
N4 Pd1 2.037(3) . ?
Cl1 O1' 1.175(15) . ?
Cl1 O3 1.305(12) . ?
Cl1 O1 1.329(10) . ?
Cl1 O2 1.329(12) . ?
Cl1 O4 1.351(8) . ?
Cl1 O2' 1.380(14) . ?
Cl1 O3' 1.416(12) . ?
Cl1 O4' 1.419(11) . ?
Cl2 O7 1.375(6) . ?
Cl2 O5 1.382(5) . ?
Cl2 O6 1.391(5) . ?
Cl2 O8 1.396(6) . ?

loop_
_geom_torsion_atom_site_label_1
_geom_torsion_atom_site_label_2
_geom_torsion_atom_site_label_3
_geom_torsion_atom_site_label_4
_geom_torsion
_geom_torsion_site_symmetry_1
_geom_torsion_site_symmetry_2
_geom_torsion_site_symmetry_3
_geom_torsion_site_symmetry_4
_geom_torsion_publ_flag
N1 C1 C2 C3 -0.4(7) . . . . ?
C1 C2 C3 C4 -0.2(8) . . . . ?
C2 C3 C4 C5 -0.2(7) . . . . ?
C3 C4 C5 N1 1.3(7) . . . . ?
C3 C4 C5 C6 178.2(4) . . . . ?
N1 C5 C6 N2 -27.9(6) . . . . ?
C4 C5 C6 N2 155.0(4) . . . . ?
N2 C7 C8 N3 24.7(5) . . . . ?
N2 C7 C8 C9 -159.2(4) . . . . ?
N3 C8 C9 C10 0.2(6) . . . . ?
C7 C8 C9 C10 -175.8(4) . . . . ?
C8 C9 C10 C11 -1.2(7) . . . . ?
C9 C10 C11 C12 0.2(8) . . . . ?
C10 C11 C12 N3 1.7(8) . . . . ?
N4 C13 C14 C15 -2.9(7) . . . . ?
C13 C14 C15 C16 -0.3(7) . . . . ?
C14 C15 C16 C17 2.5(8) . . . . ?
C15 C16 C17 N4 -1.6(8) . . . . ?
C2 C1 N1 C5 1.5(7) . . . . ?
C2 C1 N1 Pd1 176.6(3) . . . . ?
C4 C5 N1 C1 -2.0(6) . . . . ?
C6 C5 N1 C1 -179.1(4) . . . . ?
C4 C5 N1 Pd1 -177.8(3) . . . . ?
C6 C5 N1 Pd1 5.0(5) . . . . ?
C5 C6 N2 C7 157.0(4) . . . . ?
C5 C6 N2 Pd1 36.2(4) . . . . ?
C8 C7 N2 C6 -153.9(4) . . . . ?
C8 C7 N2 Pd1 -33.5(4) . . . . ?
C11 C12 N3 C8 -2.6(7) . . . . ?
C11 C12 N3 Pd1 178.6(4) . . . . ?
C9 C8 N3 C12 1.7(6) . . . . ?
C7 C8 N3 C12 177.9(4) . . . . ?
C9 C8 N3 Pd1 -179.4(3) . . . . ?
C7 C8 N3 Pd1 -3.1(4) . . . . ?
C16 C17 N4 C13 -1.5(6) . . . . ?
C16 C17 N4 Pd1 177.3(4) . . . . ?
C14 C13 N4 C17 3.8(6) . . . . ?
C14 C13 N4 Pd1 -175.1(3) . . . . ?
C6 N2 Pd1 N1 -27.3(3) . . . . ?
C7 N2 Pd1 N1 -152.4(3) . . . . ?
C6 N2 Pd1 N3 151.0(3) . . . . ?
C7 N2 Pd1 N3 25.9(3) . . . . ?
C1 N1 Pd1 N2 -162.4(4) . . . . ?
C5 N1 Pd1 N2 13.0(3) . . . . ?
C1 N1 Pd1 N3 -169.8(5) . . . . ?
C5 N1 Pd1 N3 5.6(7) . . . . ?
C1 N1 Pd1 N4 19.9(4) . . . . ?
C5 N1 Pd1 N4 -164.7(3) . . . . ?
C12 N3 Pd1 N2 165.6(4) . . . . ?
C8 N3 Pd1 N2 -13.2(3) . . . . ?
C12 N3 Pd1 N1 173.0(5) . . . . ?
C8 N3 Pd1 N1 -5.8(7) . . . . ?
C12 N3 Pd1 N4 -16.7(4) . . . . ?
C8 N3 Pd1 N4 164.5(3) . . . . ?
C17 N4 Pd1 N1 -106.8(3) . . . . ?
C13 N4 Pd1 N1 72.1(3) . . . . ?
C17 N4 Pd1 N3 75.4(3) . . . . ?
C13 N4 Pd1 N3 -105.7(3) . . . . ?
